data_7020247
loop_
_publ_author_name
'Yoshinari, Nobuto'
'Nagao, Yoshinori'
'Yokoi, Anzu'
'Igashira-Kamiyama, Asako'
'Konno, Takumi'

_publ_section_title
;
 Conversion of D-penicillaminato trinuclear to mononuclear palladium(II)
 structure by diamine ligands: remarkable enantioselectivity toward
 racemic 1,2-cyclohexanediamine.
;
_journal_issue 37
_journal_name_full 'Dalton transactions (Cambridge, England : 2003)'
_journal_page_first 11259
_journal_page_last 11262
_journal_paper_doi 10.1039/c2dt31076g
_journal_volume 41
_journal_year 2012
_chemical_absolute_configuration rm
_chemical_formula_moiety 'C7 H17 N3 O2 Pd S, H2 O'
_chemical_formula_sum 'C7 H19 N3 O3 Pd S'
_chemical_formula_weight 331.71
_chemical_name_systematic
;
?
;
_space_group_IT_number 5
_symmetry_cell_setting monoclinic
_symmetry_Int_Tables_number 5
_symmetry_space_group_name_Hall 'C 2y'
_symmetry_space_group_name_H-M 'C 1 2 1'
_atom_sites_solution_hydrogens geom
_atom_sites_solution_primary direct
_atom_sites_solution_secondary difmap
_audit_creation_method SHELXL-97
_cell_angle_alpha 90.00
_cell_angle_beta 123.240(16)
_cell_angle_gamma 90.00
_cell_formula_units_Z 8
_cell_length_a 25.793(14)
_cell_length_b 5.976(2)
_cell_length_c 19.844(8)
_cell_measurement_reflns_used 10342
_cell_measurement_temperature 200(2)
_cell_measurement_theta_max 31.0
_cell_measurement_theta_min 3.1
_cell_volume 2558(2)
_computing_cell_refinement PROCESS-AUTO
_computing_data_collection PROCESS-AUTO
_computing_data_reduction CrystalStructure
_computing_molecular_graphics 'Yadokari-XG 2009 (Wakita Nemoto et al., 2009)'
_computing_publication_material 'Yadokari-XG 2009 (Wakita,Nemoto et al., 2009)'
_computing_structure_refinement 'SHELXL-97 (Sheldrick, 1997)'
_computing_structure_solution SHELXS97
_diffrn_ambient_temperature 200(2)
_diffrn_detector_area_resol_mean 10.00
_diffrn_measured_fraction_theta_full 0.995
_diffrn_measured_fraction_theta_max 0.995
_diffrn_measurement_device_type 'Rigaku RAXIS-RAPID'
_diffrn_measurement_method \w
_diffrn_radiation_type MoK\a
_diffrn_radiation_wavelength 0.71075
_diffrn_reflns_av_R_equivalents 0.0269
_diffrn_reflns_av_sigmaI/netI 0.0344
_diffrn_reflns_limit_h_max 33
_diffrn_reflns_limit_h_min -33
_diffrn_reflns_limit_k_max 7
_diffrn_reflns_limit_k_min -7
_diffrn_reflns_limit_l_max 25
_diffrn_reflns_limit_l_min -25
_diffrn_reflns_number 12509
_diffrn_reflns_theta_full 27.48
_diffrn_reflns_theta_max 27.48
_diffrn_reflns_theta_min 3.08
_exptl_absorpt_coefficient_mu 1.608
_exptl_absorpt_correction_T_max 0.923
_exptl_absorpt_correction_T_min 0.697
_exptl_absorpt_correction_type multi-scan
_exptl_absorpt_process_details
;
Higashi, T. (1995). Program for Absorption Correction.
Rigaku Corporation, Tokyo, Japan.
;
_exptl_crystal_colour yellow
_exptl_crystal_density_diffrn 1.722
_exptl_crystal_density_method 'not measured'
_exptl_crystal_description platelet
_exptl_crystal_F_000 1344
_exptl_crystal_size_max 0.25
_exptl_crystal_size_mid 0.08
_exptl_crystal_size_min 0.05
_refine_diff_density_max 0.732
_refine_diff_density_min -0.691
_refine_diff_density_rms 0.076
_refine_ls_abs_structure_details 'Flack H D (1983), Acta Cryst. A39, 876-881. 2848 Friedel Pairs'
_refine_ls_abs_structure_Flack -0.06(3)
_refine_ls_extinction_method none
_refine_ls_goodness_of_fit_ref 1.064
_refine_ls_hydrogen_treatment mixed
_refine_ls_matrix_type full
_refine_ls_number_parameters 288
_refine_ls_number_reflns 5518
_refine_ls_number_restraints 7
_refine_ls_restrained_S_all 1.064
_refine_ls_R_factor_all 0.0307
_refine_ls_R_factor_gt 0.0264
_refine_ls_shift/su_max 0.001
_refine_ls_shift/su_mean 0.000
_refine_ls_structure_factor_coef Fsqd
_refine_ls_weighting_details 'calc w=1/[\s^2^(Fo^2^)+(0.0274P)^2^+1.0796P] where P=(Fo^2^+2Fc^2^)/3'
_refine_ls_weighting_scheme calc
_refine_ls_wR_factor_gt 0.0584
_refine_ls_wR_factor_ref 0.0601
_reflns_number_gt 5068
_reflns_number_total 5518
_reflns_threshold_expression >2sigma(I)
_cod_data_source_file c2dt31076g.txt
_cod_data_source_block '[1].H2O'
_cod_original_sg_symbol_H-M 'C 2'
_cod_database_code 7020247

loop_
_symmetry_equiv_pos_as_xyz
'x, y, z'
'-x, y, -z'
'x+1/2, y+1/2, z'
'-x+1/2, y+1/2, -z'

loop_
_atom_site_label
_atom_site_type_symbol
_atom_site_fract_x
_atom_site_fract_y
_atom_site_fract_z
_atom_site_U_iso_or_equiv
_atom_site_adp_type
_atom_site_occupancy
_atom_site_symmetry_multiplicity
_atom_site_calc_flag
_atom_site_refinement_flags
Pd1 Pd 0.398251(12) 0.33219(3) 0.689214(14) 0.02373(9) Uani 1 1 d .
S1 S 0.45453(4) 0.45039(17) 0.64002(6) 0.0250(2) Uani 1 1 d .
O1 O 0.23384(13) 0.4327(6) 0.42108(16) 0.0504(10) Uani 1 1 d .
O2 O 0.28553(13) 0.3087(6) 0.36950(15) 0.0483(8) Uani 1 1 d .
N1 N 0.32430(13) 0.3421(10) 0.57346(16) 0.0340(9) Uani 1 1 d .
H1 H 0.2985 0.2243 0.5652 0.041 Uiso 1 1 calc R
H2 H 0.3027 0.4721 0.5660 0.041 Uiso 1 1 calc R
N2 N 0.47049(13) 0.3222(7) 0.80797(16) 0.0264(7) Uani 1 1 d .
H3 H 0.4959 0.2023 0.8169 0.032 Uiso 1 1 calc R
H4 H 0.4936 0.4512 0.8216 0.032 Uiso 1 1 calc R
N3 N 0.34762(15) 0.2073(7) 0.73330(19) 0.0339(8) Uani 1 1 d .
H5 H 0.3220 0.3168 0.7320 0.041 Uiso 1 1 calc R
H6 H 0.3235 0.0894 0.7020 0.041 Uiso 1 1 calc R
C1 C 0.39174(16) 0.4979(6) 0.5329(2) 0.0228(7) Uani 1 1 d .
C2 C 0.33984(14) 0.3316(6) 0.51203(18) 0.0215(7) Uani 1 1 d .
H7 H 0.3562 0.1781 0.5144 0.026 Uiso 1 1 calc R
C3 C 0.28109(17) 0.3635(7) 0.42648(19) 0.0281(8) Uani 1 1 d .
C4 C 0.41991(19) 0.4530(10) 0.4836(2) 0.0423(12) Uani 1 1 d .
H8 H 0.3887 0.4807 0.4265 0.063 Uiso 1 1 calc R
H9 H 0.4337 0.2969 0.4909 0.063 Uiso 1 1 calc R
H10 H 0.4554 0.5525 0.5019 0.063 Uiso 1 1 calc R
C5 C 0.36925(19) 0.7394(6) 0.5215(2) 0.0400(10) Uani 1 1 d .
H11 H 0.4036 0.8411 0.5358 0.060 Uiso 1 1 calc R
H12 H 0.3540 0.7691 0.5562 0.060 Uiso 1 1 calc R
H13 H 0.3357 0.7633 0.4651 0.060 Uiso 1 1 calc R
C6 C 0.44302(19) 0.2997(9) 0.8572(2) 0.0363(12) Uani 1 1 d .
H14 H 0.4269 0.4462 0.8612 0.044 Uiso 1 1 calc R
H15 H 0.4750 0.2489 0.9123 0.044 Uiso 1 1 calc R
C7 C 0.3911(2) 0.1318(9) 0.8169(2) 0.0418(11) Uani 1 1 d .
H16 H 0.4077 -0.0181 0.8174 0.050 Uiso 1 1 calc R
H17 H 0.3697 0.1224 0.8457 0.050 Uiso 1 1 calc R
Pd2 Pd 0.395796(12) 0.88226(4) 0.192929(14) 0.02278(9) Uani 1 1 d .
S2 S 0.45341(4) 0.82425(18) 0.14032(5) 0.0246(2) Uani 1 1 d .
O3 O 0.23398(14) 0.8925(7) -0.07398(18) 0.0689(12) Uani 1 1 d .
O4 O 0.27304(13) 0.6660(7) -0.12138(16) 0.0556(10) Uani 1 1 d .
N4 N 0.32082(14) 0.8166(9) 0.08016(17) 0.0347(11) Uani 1 1 d .
H18 H 0.2971 0.7097 0.0844 0.042 Uiso 1 1 calc R
H19 H 0.2973 0.9447 0.0606 0.042 Uiso 1 1 calc R
N5 N 0.46884(15) 0.9386(6) 0.30840(17) 0.0260(8) Uani 1 1 d .
H20 H 0.4992 0.8329 0.3229 0.031 Uiso 1 1 calc R
H21 H 0.4855 1.0776 0.3121 0.031 Uiso 1 1 calc R
N6 N 0.34308(15) 0.9415(7) 0.24148(18) 0.0323(8) Uani 1 1 d .
H22 H 0.3108 1.0369 0.2088 0.039 Uiso 1 1 calc R
H23 H 0.3269 0.8095 0.2461 0.039 Uiso 1 1 calc R
C8 C 0.39080(14) 0.8581(7) 0.03195(18) 0.0213(7) Uani 1 1 d .
C9 C 0.33402(15) 0.7387(6) 0.02014(19) 0.0215(7) Uani 1 1 d .
H24 H 0.3436 0.5751 0.0292 0.026 Uiso 1 1 calc R
C10 C 0.27503(18) 0.7686(7) -0.0663(2) 0.0297(9) Uani 1 1 d .
C11 C 0.41414(18) 0.7494(8) -0.0159(2) 0.0319(10) Uani 1 1 d .
H25 H 0.3835 0.7706 -0.0736 0.048 Uiso 1 1 calc R
H26 H 0.4205 0.5890 -0.0037 0.048 Uiso 1 1 calc R
H27 H 0.4535 0.8185 -0.0011 0.048 Uiso 1 1 calc R
C12 C 0.37760(18) 1.1081(6) 0.0115(2) 0.0354(9) Uani 1 1 d .
H28 H 0.4154 1.1828 0.0228 0.053 Uiso 1 1 calc R
H29 H 0.3641 1.1756 0.0444 0.053 Uiso 1 1 calc R
H30 H 0.3449 1.1254 -0.0457 0.053 Uiso 1 1 calc R
C13 C 0.44664(19) 0.9260(9) 0.3623(2) 0.0360(12) Uani 1 1 d .
H31 H 0.4768 0.9983 0.4144 0.043 Uiso 1 1 calc R
H32 H 0.4419 0.7677 0.3727 0.043 Uiso 1 1 calc R
C14 C 0.3850(2) 1.0443(9) 0.3224(2) 0.0416(12) Uani 1 1 d .
H33 H 0.3671 1.0273 0.3554 0.050 Uiso 1 1 calc R
H34 H 0.3903 1.2059 0.3169 0.050 Uiso 1 1 calc R
O5 O 0.19055(15) 0.1110(8) 0.23068(18) 0.0602(11) Uani 1 1 d D
H35 H 0.199(2) 0.101(9) 0.1940(19) 0.072 Uiso 1 1 d D
H36 H 0.2212(17) 0.171(9) 0.2714(18) 0.072 Uiso 1 1 d D
O6 O 0.2936(3) 0.5256(8) 0.2496(2) 0.0923(16) Uani 1 1 d D
H37 H 0.286(3) 0.478(10) 0.281(3) 0.111 Uiso 1 1 d D
H38 H 0.283(3) 0.444(9) 0.210(3) 0.111 Uiso 1 1 d D

loop_
_atom_site_aniso_label
_atom_site_aniso_U_11
_atom_site_aniso_U_22
_atom_site_aniso_U_33
_atom_site_aniso_U_23
_atom_site_aniso_U_13
_atom_site_aniso_U_12
Pd1 0.01987(16) 0.0300(2) 0.01756(14) 0.00257(13) 0.00788(13) -0.00169(13)
S1 0.0189(4) 0.0294(5) 0.0234(4) 0.0030(4) 0.0095(4) -0.0010(4)
O1 0.0291(15) 0.082(3) 0.0279(14) -0.0009(15) 0.0078(13) 0.0250(16)
O2 0.0352(15) 0.086(3) 0.0217(12) -0.0151(16) 0.0143(12) -0.0128(16)
N1 0.0205(15) 0.059(3) 0.0195(13) 0.0056(19) 0.0089(12) -0.0080(18)
N2 0.0225(15) 0.0274(18) 0.0207(14) 0.0021(15) 0.0065(13) 0.0026(14)
N3 0.0278(18) 0.047(2) 0.0266(16) 0.0001(15) 0.0147(15) -0.0090(15)
C1 0.0241(18) 0.0204(17) 0.0236(17) 0.0014(15) 0.0129(15) -0.0009(14)
C2 0.0203(16) 0.0223(17) 0.0227(15) 0.0000(15) 0.0124(14) 0.0013(14)
C3 0.0299(18) 0.030(2) 0.0186(16) 0.0051(18) 0.0098(14) 0.0010(18)
C4 0.029(2) 0.066(3) 0.037(2) -0.004(2) 0.022(2) -0.009(2)
C5 0.039(2) 0.0217(18) 0.040(2) 0.0087(18) 0.0089(18) 0.0041(16)
C6 0.037(2) 0.051(3) 0.0193(18) 0.001(2) 0.0142(18) 0.005(2)
C7 0.042(3) 0.055(3) 0.030(2) 0.013(2) 0.021(2) 0.001(2)
Pd2 0.01992(15) 0.0288(2) 0.01718(14) -0.00085(12) 0.00862(13) 0.00134(12)
S2 0.0190(4) 0.0306(5) 0.0220(4) 0.0009(4) 0.0099(3) 0.0010(4)
O3 0.0346(17) 0.094(3) 0.0423(18) -0.016(2) -0.0015(15) 0.0270(19)
O4 0.0339(17) 0.104(3) 0.0273(14) -0.0233(17) 0.0158(13) -0.0114(17)
N4 0.0201(15) 0.060(3) 0.0222(15) -0.0068(18) 0.0106(13) -0.0017(16)
N5 0.0274(17) 0.0247(19) 0.0212(15) -0.0024(13) 0.0103(14) 0.0015(13)
N6 0.0240(17) 0.049(2) 0.0225(15) -0.0033(15) 0.0121(14) 0.0016(15)
C8 0.0206(16) 0.0228(17) 0.0180(15) 0.0035(16) 0.0089(13) 0.0005(15)
C9 0.0237(18) 0.0238(17) 0.0198(16) -0.0023(15) 0.0138(14) -0.0005(14)
C10 0.0232(19) 0.043(2) 0.0220(17) 0.0000(17) 0.0117(16) -0.0047(17)
C11 0.028(2) 0.043(2) 0.032(2) -0.001(2) 0.0210(18) -0.0034(19)
C12 0.037(2) 0.0253(18) 0.037(2) 0.0096(17) 0.0157(18) 0.0001(16)
C13 0.033(2) 0.048(3) 0.0244(19) -0.005(2) 0.0139(19) 0.001(2)
C14 0.039(3) 0.057(3) 0.027(2) -0.009(2) 0.017(2) 0.005(2)
O5 0.052(2) 0.094(3) 0.0350(17) -0.014(2) 0.0245(16) -0.031(2)
O6 0.158(4) 0.069(3) 0.051(2) -0.018(2) 0.058(3) -0.050(3)

loop_
_atom_type_symbol
_atom_type_description
_atom_type_scat_dispersion_real
_atom_type_scat_dispersion_imag
_atom_type_scat_source
C C 0.0033 0.0016 'International Tables Vol C Tables 4.2.6.8 and 6.1.1.4'
H H 0.0000 0.0000 'International Tables Vol C Tables 4.2.6.8 and 6.1.1.4'
N N 0.0061 0.0033 'International Tables Vol C Tables 4.2.6.8 and 6.1.1.4'
O O 0.0106 0.0060 'International Tables Vol C Tables 4.2.6.8 and 6.1.1.4'
Pd Pd -0.9988 1.0072 'International Tables Vol C Tables 4.2.6.8 and 6.1.1.4'
S S 0.1246 0.1234 'International Tables Vol C Tables 4.2.6.8 and 6.1.1.4'

loop_
_geom_angle_atom_site_label_1
_geom_angle_atom_site_label_2
_geom_angle_atom_site_label_3
_geom_angle
N1 Pd1 N2 177.52(10)
N1 Pd1 N3 94.00(13)
N2 Pd1 N3 83.69(13)
N1 Pd1 S1 85.97(10)
N2 Pd1 S1 96.39(10)
N3 Pd1 S1 177.06(12)
C1 S1 Pd1 100.28(12)
C2 N1 Pd1 114.9(2)
C2 N1 H1 108.5
Pd1 N1 H1 108.5
C2 N1 H2 108.5
Pd1 N1 H2 108.5
H1 N1 H2 107.5
C6 N2 Pd1 107.2(2)
C6 N2 H3 110.3
Pd1 N2 H3 110.3
C6 N2 H4 110.3
Pd1 N2 H4 110.3
H3 N2 H4 108.5
C7 N3 Pd1 108.6(2)
C7 N3 H5 110.0
Pd1 N3 H5 110.0
C7 N3 H6 110.0
Pd1 N3 H6 110.0
H5 N3 H6 108.4
C5 C1 C4 110.3(3)
C5 C1 C2 111.7(3)
C4 C1 C2 111.4(3)
C5 C1 S1 109.7(3)
C4 C1 S1 106.5(3)
C2 C1 S1 107.2(2)
N1 C2 C1 110.0(3)
N1 C2 C3 110.7(3)
C1 C2 C3 113.7(3)
N1 C2 H7 107.4
C1 C2 H7 107.4
C3 C2 H7 107.4
O1 C3 O2 126.1(3)
O1 C3 C2 117.6(3)
O2 C3 C2 116.3(3)
C1 C4 H8 109.5
C1 C4 H9 109.5
H8 C4 H9 109.5
C1 C4 H10 109.5
H8 C4 H10 109.5
H9 C4 H10 109.5
C1 C5 H11 109.5
C1 C5 H12 109.5
H11 C5 H12 109.5
C1 C5 H13 109.5
H11 C5 H13 109.5
H12 C5 H13 109.5
N2 C6 C7 108.3(3)
N2 C6 H14 110.0
C7 C6 H14 110.0
N2 C6 H15 110.0
C7 C6 H15 110.0
H14 C6 H15 108.4
N3 C7 C6 107.5(4)
N3 C7 H16 110.2
C6 C7 H16 110.2
N3 C7 H17 110.2
C6 C7 H17 110.2
H16 C7 H17 108.5
N4 Pd2 N5 177.01(15)
N4 Pd2 N6 94.22(13)
N5 Pd2 N6 83.55(13)
N4 Pd2 S2 86.09(10)
N5 Pd2 S2 96.17(10)
N6 Pd2 S2 179.01(11)
C8 S2 Pd2 98.23(11)
C9 N4 Pd2 116.4(2)
C9 N4 H18 108.2
Pd2 N4 H18 108.2
C9 N4 H19 108.2
Pd2 N4 H19 108.2
H18 N4 H19 107.3
C13 N5 Pd2 108.7(2)
C13 N5 H20 109.9
Pd2 N5 H20 109.9
C13 N5 H21 109.9
Pd2 N5 H21 109.9
H20 N5 H21 108.3
C14 N6 Pd2 107.3(2)
C14 N6 H22 110.3
Pd2 N6 H22 110.3
C14 N6 H23 110.3
Pd2 N6 H23 110.3
H22 N6 H23 108.5
C11 C8 C9 112.3(3)
C11 C8 C12 110.9(3)
C9 C8 C12 111.0(3)
C11 C8 S2 106.6(2)
C9 C8 S2 106.1(2)
C12 C8 S2 109.7(2)
N4 C9 C8 110.7(3)
N4 C9 C10 109.5(3)
C8 C9 C10 113.0(3)
N4 C9 H24 107.8
C8 C9 H24 107.8
C10 C9 H24 107.8
O4 C10 O3 125.2(4)
O4 C10 C9 117.5(4)
O3 C10 C9 117.3(3)
C8 C11 H25 109.5
C8 C11 H26 109.5
H25 C11 H26 109.5
C8 C11 H27 109.5
H25 C11 H27 109.5
H26 C11 H27 109.5
C8 C12 H28 109.5
C8 C12 H29 109.5
H28 C12 H29 109.5
C8 C12 H30 109.5
H28 C12 H30 109.5
H29 C12 H30 109.5
N5 C13 C14 108.4(3)
N5 C13 H31 110.0
C14 C13 H31 110.0
N5 C13 H32 110.0
C14 C13 H32 110.0
H31 C13 H32 108.4
N6 C14 C13 107.8(4)
N6 C14 H33 110.2
C13 C14 H33 110.2
N6 C14 H34 110.2
C13 C14 H34 110.2
H33 C14 H34 108.5
H35 O5 H36 107(3)
H37 O6 H38 115(3)

loop_
_geom_bond_atom_site_label_1
_geom_bond_atom_site_label_2
_geom_bond_distance
Pd1 N1 2.029(3)
Pd1 N2 2.053(3)
Pd1 N3 2.069(3)
Pd1 S1 2.2613(12)
S1 C1 1.857(4)
O1 C3 1.235(4)
O2 C3 1.241(4)
N1 C2 1.479(4)
N1 H1 0.9200
N1 H2 0.9200
N2 C6 1.495(5)
N2 H3 0.9200
N2 H4 0.9200
N3 C7 1.475(5)
N3 H5 0.9200
N3 H6 0.9200
C1 C5 1.525(5)
C1 C4 1.528(5)
C1 C2 1.531(5)
C2 C3 1.547(5)
C2 H7 1.0000
C4 H8 0.9800
C4 H9 0.9800
C4 H10 0.9800
C5 H11 0.9800
C5 H12 0.9800
C5 H13 0.9800
C6 C7 1.505(6)
C6 H14 0.9900
C6 H15 0.9900
C7 H16 0.9900
C7 H17 0.9900
Pd2 N4 2.039(3)
Pd2 N5 2.045(3)
Pd2 N6 2.083(3)
Pd2 S2 2.2625(12)
S2 C8 1.862(3)
O3 C10 1.232(5)
O4 C10 1.229(4)
N4 C9 1.482(4)
N4 H18 0.9200
N4 H19 0.9200
N5 C13 1.466(5)
N5 H20 0.9200
N5 H21 0.9200
N6 C14 1.490(5)
N6 H22 0.9200
N6 H23 0.9200
C8 C11 1.520(5)
C8 C9 1.527(5)
C8 C12 1.537(5)
C9 C10 1.559(5)
C9 H24 1.0000
C11 H25 0.9800
C11 H26 0.9800
C11 H27 0.9800
C12 H28 0.9800
C12 H29 0.9800
C12 H30 0.9800
C13 C14 1.509(6)
C13 H31 0.9900
C13 H32 0.9900
C14 H33 0.9900
C14 H34 0.9900
O5 H35 0.87(5)
O5 H36 0.84(4)
O6 H37 0.80(7)
O6 H38 0.83(5)

loop_
_geom_hbond_atom_site_label_D
_geom_hbond_atom_site_label_H
_geom_hbond_atom_site_label_A
_geom_hbond_distance_DH
_geom_hbond_distance_HA
_geom_hbond_distance_DA
_geom_hbond_angle_DHA
_geom_hbond_site_symmetry_A
N1 H1 O1 0.92 2.01 2.903(6) 162.1 4_546
N3 H5 O5 0.92 2.00 2.841(5) 150.8 4_556
N3 H6 O1 0.92 2.25 3.072(5) 148.2 4_546
N2 H3 S2 0.92 2.51 3.399(4) 161.6 2_646
N2 H4 S2 0.92 2.51 3.421(4) 173.2 2_656
N4 H18 O3 0.92 2.02 2.872(6) 152.5 4_545
N6 H22 O4 0.92 2.04 2.937(5) 163.9 4
N6 H23 O6 0.92 1.92 2.839(6) 175.9 .
N5 H20 S1 0.92 2.50 3.354(4) 155.3 2_656
N5 H21 S1 0.92 2.58 3.477(4) 165.8 2_666
O5 H35 O4 0.87(5) 1.97(5) 2.816(4) 163(5) 4_545
O5 H36 O2 0.84(4) 1.92(4) 2.755(4) 173(4) .
O6 H37 O2 0.80(7) 2.02(3) 2.815(5) 165(7) .
O6 H38 O4 0.83(5) 2.27(3) 3.042(5) 155(5) 4_545

loop_
_geom_torsion_atom_site_label_1
_geom_torsion_atom_site_label_2
_geom_torsion_atom_site_label_3
_geom_torsion_atom_site_label_4
_geom_torsion
N1 Pd1 S1 C1 5.5(2)
N2 Pd1 S1 C1 -173.70(17)
N3 Pd1 N1 C2 -155.4(4)
S1 Pd1 N1 C2 21.6(4)
N3 Pd1 N2 C6 -16.2(3)
S1 Pd1 N2 C6 166.7(3)
N1 Pd1 N3 C7 167.8(3)
N2 Pd1 N3 C7 -13.1(3)
Pd1 S1 C1 C5 91.1(3)
Pd1 S1 C1 C4 -149.6(3)
Pd1 S1 C1 C2 -30.3(2)
Pd1 N1 C2 C1 -48.0(4)
Pd1 N1 C2 C3 -174.5(3)
C5 C1 C2 N1 -70.1(4)
C4 C1 C2 N1 166.1(3)
S1 C1 C2 N1 50.0(3)
C5 C1 C2 C3 54.7(4)
C4 C1 C2 C3 -69.1(4)
S1 C1 C2 C3 174.8(2)
N1 C2 C3 O1 13.1(6)
C1 C2 C3 O1 -111.3(4)
N1 C2 C3 O2 -164.4(4)
C1 C2 C3 O2 71.2(5)
Pd1 N2 C6 C7 42.7(4)
Pd1 N3 C7 C6 39.7(4)
N2 C6 C7 N3 -55.2(5)
N4 Pd2 S2 C8 18.30(17)
N5 Pd2 S2 C8 -163.66(17)
N6 Pd2 N4 C9 -174.1(4)
S2 Pd2 N4 C9 6.9(3)
N6 Pd2 N5 C13 15.3(3)
S2 Pd2 N5 C13 -165.7(3)
N4 Pd2 N6 C14 -168.0(3)
N5 Pd2 N6 C14 14.0(3)
Pd2 S2 C8 C11 -161.1(2)
Pd2 S2 C8 C9 -41.3(2)
Pd2 S2 C8 C12 78.7(2)
Pd2 N4 C9 C8 -37.1(5)
Pd2 N4 C9 C10 -162.3(3)
C11 C8 C9 N4 167.8(3)
C12 C8 C9 N4 -67.4(4)
S2 C8 C9 N4 51.7(4)
C11 C8 C9 C10 -69.1(4)
C12 C8 C9 C10 55.8(4)
S2 C8 C9 C10 174.9(3)
N4 C9 C10 O4 -163.4(4)
C8 C9 C10 O4 72.8(5)
N4 C9 C10 O3 16.3(5)
C8 C9 C10 O3 -107.5(4)
Pd2 N5 C13 C14 -41.8(4)
Pd2 N6 C14 C13 -40.1(4)
N5 C13 C14 N6 55.0(5)
